data_7128500
loop_
_publ_author_name
'Aher, Yogesh N.'
'Pawar, Amit B.'

_publ_section_title
;
 Cp*Co(III)-Catalyzed C&#x2212;H Amination/Annulation Cascade of
 Sulfoxonium Ylides with Anthranils for the Synthesis of Indoloindolones
;
_journal_name_full 'Chemical Communications'
_journal_paper_doi 10.1039/D1CC02817K
_journal_year 2021
_chemical_formula_moiety 'C16 H10 Cl N O S'
_chemical_formula_sum 'C16 H10 Cl N O S'
_chemical_formula_weight 299.76
_space_group_crystal_system monoclinic
_space_group_IT_number 14
_space_group_name_Hall '-P 2ybc'
_space_group_name_H-M_alt 'P 1 21/c 1'
_atom_sites_solution_hydrogens geom
_atom_sites_solution_primary direct
_atom_sites_solution_secondary difmap
_audit_creation_date 2021-01-29
_audit_creation_method
;
Olex2 1.2-ac21
(compiled 2015.09.16 svn.r134, GUI svn.r4998)
;
_audit_update_record
;
2021-04-06 deposited with the CCDC.	2021-06-15 downloaded from the CCDC.
;
_cell_angle_alpha 90.00
_cell_angle_beta 117.47(3)
_cell_angle_gamma 90.00
_cell_formula_units_Z 4
_cell_length_a 7.554(2)
_cell_length_b 25.682(4)
_cell_length_c 7.4204(18)
_cell_measurement_reflns_used 1027
_cell_measurement_temperature 150.0(2)
_cell_measurement_theta_max 66.9220
_cell_measurement_theta_min 6.7950
_cell_volume 1277.3(6)
_computing_cell_refinement 'CrysAlisPro 1.171.39.46e (Rigaku OD, 2018)'
_computing_data_collection 'CrysAlisPro 1.171.39.46e (Rigaku OD, 2018)'
_computing_data_reduction 'CrysAlisPro 1.171.39.46e (Rigaku OD, 2018)'
_computing_molecular_graphics 'Olex2 (Dolomanov et al., 2009)'
_computing_publication_material 'Olex2 (Dolomanov et al., 2009)'
_computing_structure_refinement 'ShelXL (Sheldrick, 2008)'
_computing_structure_solution 'ShelXT (Sheldrick, 2015)'
_diffrn_ambient_environment N~2~
_diffrn_ambient_temperature 150.0(2)
_diffrn_detector 'CCD plate'
_diffrn_detector_area_resol_mean 15.9974
_diffrn_detector_type Eos
_diffrn_measured_fraction_theta_full 0.988
_diffrn_measured_fraction_theta_max 0.988
_diffrn_measurement_details
;
List of Runs (angles in degrees, time in seconds):

  # Type    Start    End  Width  t~exp~   \w     \q     \k     \f   Frames
#--------------------------------------------------------------------------
  1  \w     45.00 102.00   1.00    2.00    --   25.57  57.00  60.00   57
  2  \w     60.00 112.00   1.00    2.00    --   25.57-178.00  90.00   52
  3  \w    -10.00  38.00   1.00    2.00    --   25.57  57.00  60.00   48
  4  \w     58.00 150.00   1.00   28.00    --   66.78 178.00-150.00   92
  5  \w    101.00 141.00   1.00   28.00    --   66.78 111.00 -30.00   40
  6  \w     69.00 136.00   1.00   28.00    --   66.78  61.00 -90.00   67
  7  \w     -7.00  51.00   1.00   28.00    --   66.78 -77.00 150.00   58
  8  \w     61.00 142.00   1.00   28.00    --   66.78  45.00 -30.00   81
  9  \w     68.00 107.00   1.00   28.00    --   66.78 -77.00 150.00   39
 10  \w    152.00 178.00   1.00   32.50    --  108.00 104.00 150.00   26
 11  \w     72.00 167.00   1.00   32.50    --  108.00  54.00 120.00   95
 12  \w     68.00 102.00   1.00   32.50    --  108.00  43.00-120.00   34
 13  \w     70.00 110.00   1.00   32.50    --  108.00-104.00 -90.00   40
 14  \w     23.00  49.00   1.00   32.50    --  108.00-104.00 -90.00   26
 15  \w     79.00 106.00   1.00   32.50    --  108.00-104.00   0.00   27
 16  \w     41.00  94.00   1.00   32.50    --  108.00-104.00  90.00   53
 17  \w    110.00 143.00   1.00   32.50    --  108.00 104.00  60.00   33
 18  \w     78.00 178.00   1.00   32.50    --  108.00  65.00-180.00  100
 19  \w    118.00 164.00   1.00   32.50    --  108.00  43.00-120.00   46
 20  \w     35.00 115.00   1.00   32.50    --  108.00 -65.00 -90.00   80
;
_diffrn_measurement_device 'four-circle diffractometer'
_diffrn_measurement_device_type 'SuperNova, Dual, Cu at home/near, Eos'
_diffrn_measurement_method '\w scans'
_diffrn_orient_matrix_type 'CrysAlisPro convention (1999,Acta A55,543-557)'
_diffrn_orient_matrix_UB_11 -0.0275539000
_diffrn_orient_matrix_UB_12 0.0595667000
_diffrn_orient_matrix_UB_13 -0.0001041000
_diffrn_orient_matrix_UB_21 0.2279642000
_diffrn_orient_matrix_UB_22 0.0070445000
_diffrn_orient_matrix_UB_23 0.1185537000
_diffrn_orient_matrix_UB_31 0.0112387000
_diffrn_orient_matrix_UB_32 0.0042133000
_diffrn_orient_matrix_UB_33 -0.2011663000
_diffrn_radiation_monochromator mirror
_diffrn_radiation_probe x-ray
_diffrn_radiation_type CuK\a
_diffrn_radiation_wavelength 1.54184
_diffrn_reflns_av_R_equivalents 0.1237
_diffrn_reflns_av_unetI/netI 0.1182
_diffrn_reflns_limit_h_max 8
_diffrn_reflns_limit_h_min -8
_diffrn_reflns_limit_k_max 30
_diffrn_reflns_limit_k_min -24
_diffrn_reflns_limit_l_max 6
_diffrn_reflns_limit_l_min -8
_diffrn_reflns_number 3625
_diffrn_reflns_theta_full 66.88
_diffrn_reflns_theta_max 66.88
_diffrn_reflns_theta_min 6.83
_diffrn_source 'micro-focus sealed X-ray tube'
_diffrn_source_type 'SuperNova (Cu) X-ray Source'
_exptl_absorpt_coefficient_mu 4.113
_exptl_absorpt_correction_T_max 1.000
_exptl_absorpt_correction_T_min 0.399
_exptl_absorpt_correction_type gaussian
_exptl_absorpt_process_details
;
CrysAlisPro 1.171.39.46e (Rigaku Oxford Diffraction, 2018)
Numerical absorption correction based on gaussian integration over
			a multifaceted crystal model
Empirical absorption correction using spherical harmonics,
 implemented in SCALE3 ABSPACK scaling algorithm.
;
_exptl_crystal_density_diffrn 1.559
_exptl_crystal_density_method 'not measured'
_exptl_crystal_description monoclinic
_exptl_crystal_F_000 616
_exptl_crystal_size_max 0.198
_exptl_crystal_size_mid 0.1
_exptl_crystal_size_min 0.093
_refine_diff_density_max 0.890
_refine_diff_density_min -1.546
_refine_diff_density_rms 0.303
_refine_ls_extinction_method none
_refine_ls_goodness_of_fit_ref 1.126
_refine_ls_hydrogen_treatment constr
_refine_ls_matrix_type full
_refine_ls_number_parameters 182
_refine_ls_number_reflns 2080
_refine_ls_number_restraints 0
_refine_ls_restrained_S_all 1.126
_refine_ls_R_factor_all 0.1450
_refine_ls_R_factor_gt 0.0936
_refine_ls_shift/su_max 0.008
_refine_ls_shift/su_mean 0.001
_refine_ls_structure_factor_coef Fsqd
_refine_ls_weighting_details 'calc w=1/[\s^2^(Fo^2^)+(0.1858P)^2^+0.6384P] where P=(Fo^2^+2Fc^2^)/3'
_refine_ls_weighting_scheme calc
_refine_ls_wR_factor_gt 0.2445
_refine_ls_wR_factor_ref 0.3183
_reflns_number_gt 1343
_reflns_number_total 2080
_reflns_threshold_expression >2sigma(I)
_cod_data_source_file d1cc02817k2.cif
_cod_data_source_block v10cho2_lt_cu
_cod_original_cell_volume 1277.3(5)
_cod_database_code 7128500
_chemical_oxdiff_formula 'C64 H40 Cl4 N4 O4 S4'
_reflns_odcompleteness_completeness 95.48
_reflns_odcompleteness_iscentric 1
_reflns_odcompleteness_theta 66.97
_olex2_refinement_description
;
1. Fixed Uiso
 At 1.2 times of:
  All C(H) groups
 At 1.5 times of:
  All C(H,H,H) groups
2.a Aromatic/amide H refined with riding coordinates:
 C2(H2), C14(H14), C11(H11), C5(H5), C12(H12), C7(H7), C3(H3)
2.b Idealised Me refined as rotating group:
 C16(H16A,H16B,H16C)
;
_olex2_date_sample_data_collection 2021-01-27
_olex2_submission_special_instructions 'No special instructions were received'
_oxdiff_exptl_absorpt_empirical_details
;
Empirical correction (ABSPACK) includes:
- Absorption correction using spherical harmonics
- Frame scaling
;
_oxdiff_exptl_absorpt_empirical_full_max 3.044
_oxdiff_exptl_absorpt_empirical_full_min 0.517

loop_
_space_group_symop_id
_space_group_symop_operation_xyz
1 'x, y, z'
2 '-x, y+1/2, -z+1/2'
3 '-x, -y, -z'
4 'x, -y-1/2, z-1/2'

loop_
_atom_site_label
_atom_site_type_symbol
_atom_site_fract_x
_atom_site_fract_y
_atom_site_fract_z
_atom_site_U_iso_or_equiv
_atom_site_adp_type
_atom_site_occupancy
_atom_site_calc_flag
_atom_site_disorder_assembly
_atom_site_disorder_group
_atom_site_refinement_flags_posn
S1 S 0.1538(2) 0.73299(5) -0.0369(2) 0.0372(6) Uani 1 d . . .
Cl1 Cl 0.2330(2) 0.35300(6) 0.0310(2) 0.0430(7) Uani 1 d . . .
O1 O 1.0007(6) 0.60535(17) 0.6747(6) 0.0386(12) Uani 1 d . . .
N1 N 0.5422(7) 0.5630(2) 0.2852(7) 0.0325(12) Uani 1 d . . .
C2 C 0.2556(9) 0.5079(2) 0.0354(9) 0.0348(15) Uani 1 d . . .
H2 H 0.1740 0.5352 -0.0392 0.042 Uiso 1 calc . . R
C14 C 0.3538(9) 0.6453(2) 0.1246(9) 0.0322(14) Uani 1 d . . .
H14 H 0.2425 0.6288 0.0240 0.039 Uiso 1 calc . . R
C15 C 0.5130(8) 0.6170(2) 0.2652(8) 0.0274(13) Uani 1 d . . .
C8 C 0.7281(9) 0.5506(2) 0.4442(9) 0.0300(13) Uani 1 d . . .
C10 C 0.6848(10) 0.6413(3) 0.4138(10) 0.0400(17) Uani 1 d . . .
C11 C 0.6939(10) 0.6944(2) 0.4255(9) 0.0373(15) Uani 1 d . . .
H11 H 0.8064 0.7107 0.5252 0.045 Uiso 1 calc . . R
C5 C 0.5107(9) 0.4241(2) 0.2589(9) 0.0318(14) Uani 1 d . . .
H5 H 0.5931 0.3964 0.3288 0.038 Uiso 1 calc . . R
C13 C 0.3657(10) 0.6995(3) 0.1386(9) 0.0370(15) Uani 1 d . . .
C12 C 0.5353(10) 0.7240(2) 0.2886(9) 0.0367(15) Uani 1 d . . .
H12 H 0.5416 0.7601 0.2964 0.044 Uiso 1 calc . . R
C6 C 0.5710(9) 0.4759(2) 0.3099(9) 0.0322(14) Uani 1 d . . .
C7 C 0.7528(9) 0.4982(2) 0.4630(8) 0.0339(14) Uani 1 d . . .
H7 H 0.8648 0.4803 0.5561 0.041 Uiso 1 calc . . R
C1 C 0.4415(9) 0.5172(2) 0.1992(9) 0.0318(14) Uani 1 d . . .
C16 C 0.2187(10) 0.8010(2) 0.0161(10) 0.0406(17) Uani 1 d . . .
H16A H 0.1137 0.8221 -0.0824 0.061 Uiso 1 calc . . GR
H16B H 0.3405 0.8078 0.0094 0.061 Uiso 1 calc . . GR
H16C H 0.2363 0.8093 0.1495 0.061 Uiso 1 calc . . GR
C3 C 0.1967(9) 0.4573(2) -0.0124(9) 0.0372(16) Uani 1 d . . .
H3 H 0.0721 0.4500 -0.1200 0.045 Uiso 1 calc . . R
C9 C 0.8293(10) 0.6004(2) 0.5350(9) 0.0357(15) Uani 1 d . . .
C4 C 0.3223(10) 0.4163(2) 0.0992(10) 0.0363(15) Uani 1 d . . .

loop_
_atom_site_aniso_label
_atom_site_aniso_U_11
_atom_site_aniso_U_22
_atom_site_aniso_U_33
_atom_site_aniso_U_23
_atom_site_aniso_U_13
_atom_site_aniso_U_12
S1 0.0360(11) 0.0299(9) 0.0241(9) 0.0003(5) -0.0045(7) 0.0026(5)
Cl1 0.0442(11) 0.0306(9) 0.0351(10) -0.0014(5) 0.0018(8) -0.0021(6)
O1 0.021(2) 0.047(3) 0.022(2) -0.0001(17) -0.0111(17) -0.0005(17)
N1 0.024(3) 0.032(3) 0.018(2) -0.0002(18) -0.0106(19) 0.0003(19)
C2 0.034(3) 0.031(3) 0.023(3) 0.003(2) -0.001(3) 0.001(2)
C14 0.032(3) 0.030(3) 0.020(3) -0.002(2) -0.001(2) 0.001(2)
C15 0.021(3) 0.035(3) 0.013(2) -0.001(2) -0.003(2) 0.000(2)
C8 0.022(3) 0.033(3) 0.023(3) 0.003(2) 0.000(2) 0.005(2)
C10 0.033(3) 0.040(3) 0.023(3) 0.001(2) -0.007(3) -0.004(3)
C11 0.037(3) 0.034(3) 0.023(3) -0.004(2) -0.001(3) -0.013(3)
C5 0.025(3) 0.034(3) 0.023(3) 0.007(2) 0.000(2) 0.007(2)
C13 0.030(3) 0.039(3) 0.018(3) 0.002(2) -0.010(2) -0.001(3)
C12 0.040(4) 0.032(3) 0.022(3) -0.005(2) 0.001(3) -0.002(3)
C6 0.026(3) 0.034(3) 0.025(3) 0.005(2) 0.002(2) 0.002(2)
C7 0.031(3) 0.034(3) 0.021(3) 0.004(2) -0.002(2) -0.003(2)
C1 0.031(3) 0.034(3) 0.019(3) 0.002(2) 0.002(2) 0.004(2)
C16 0.039(4) 0.031(3) 0.032(3) 0.002(2) 0.000(3) 0.005(3)
C3 0.029(3) 0.039(3) 0.024(3) 0.000(2) -0.005(2) -0.001(3)
C9 0.030(3) 0.039(3) 0.027(3) 0.002(2) 0.004(3) -0.003(2)
C4 0.040(4) 0.032(3) 0.026(3) -0.001(2) 0.006(3) 0.003(2)

loop_
_atom_type_symbol
_atom_type_description
_atom_type_scat_dispersion_real
_atom_type_scat_dispersion_imag
_atom_type_scat_source
C C 0.0181 0.0091 'International Tables Vol C Tables 4.2.6.8 and 6.1.1.4'
H H 0.0000 0.0000 'International Tables Vol C Tables 4.2.6.8 and 6.1.1.4'
Cl Cl 0.3639 0.7018 'International Tables Vol C Tables 4.2.6.8 and 6.1.1.4'
N N 0.0311 0.0180 'International Tables Vol C Tables 4.2.6.8 and 6.1.1.4'
O O 0.0492 0.0322 'International Tables Vol C Tables 4.2.6.8 and 6.1.1.4'
S S 0.3331 0.5567 'International Tables Vol C Tables 4.2.6.8 and 6.1.1.4'

loop_
_exptl_crystal_face_index_h
_exptl_crystal_face_index_k
_exptl_crystal_face_index_l
_exptl_crystal_face_perp_dist
-4 -3 4 0.0579
4 6 1 0.0706
-4 -6 -1 0.0706
-1 -16 1 0.0566
4 -2 -4 0.0500
-4 6 -1 0.0814
-4 1 4 0.0508
3 -12 0 0.0738
-2 14 2 0.0311
2 13 -3 0.0315
3 12 -1 0.0421
4 -8 -4 0.0464
2 -14 -3 0.0551
1 16 1 0.0299

loop_
_geom_angle_atom_site_label_1
_geom_angle_atom_site_label_2
_geom_angle_atom_site_label_3
_geom_angle
_geom_angle_site_symmetry_1
_geom_angle_site_symmetry_3
_geom_angle_publ_flag
C13 S1 C16 104.4(3) . . ?
C8 N1 C15 111.3(4) . . ?
C1 N1 C15 139.8(5) . . ?
C1 N1 C8 108.8(5) . . ?
C1 C2 H2 121.0 . . ?
C3 C2 H2 121.0 . . ?
C3 C2 C1 117.9(5) . . ?
C15 C14 H14 121.1 . . ?
C15 C14 C13 117.7(5) . . ?
C13 C14 H14 121.1 . . ?
N1 C15 C10 108.3(5) . . ?
C14 C15 N1 129.9(5) . . ?
C14 C15 C10 121.8(6) . . ?
N1 C8 C9 107.2(5) . . ?
C7 C8 N1 110.5(5) . . ?
C7 C8 C9 142.3(6) . . ?
C15 C10 C9 108.4(5) . . ?
C11 C10 C15 119.7(6) . . ?
C11 C10 C9 131.9(6) . . ?
C10 C11 H11 120.0 . . ?
C10 C11 C12 119.9(6) . . ?
C12 C11 H11 120.0 . . ?
C6 C5 H5 121.7 . . ?
C4 C5 H5 121.7 . . ?
C4 C5 C6 116.6(5) . . ?
C14 C13 S1 115.4(4) . . ?
C14 C13 C12 120.7(6) . . ?
C12 C13 S1 123.9(5) . . ?
C11 C12 C13 120.1(6) . . ?
C11 C12 H12 119.9 . . ?
C13 C12 H12 119.9 . . ?
C5 C6 C7 131.7(5) . . ?
C5 C6 C1 120.2(5) . . ?
C1 C6 C7 108.1(5) . . ?
C8 C7 C6 106.2(5) . . ?
C8 C7 H7 126.9 . . ?
C6 C7 H7 126.9 . . ?
N1 C1 C2 131.9(5) . . ?
N1 C1 C6 106.4(5) . . ?
C2 C1 C6 121.7(6) . . ?
S1 C16 H16A 109.5 . . ?
S1 C16 H16B 109.5 . . ?
S1 C16 H16C 109.5 . . ?
H16A C16 H16B 109.5 . . ?
H16A C16 H16C 109.5 . . ?
H16B C16 H16C 109.5 . . ?
C2 C3 H3 119.7 . . ?
C2 C3 C4 120.7(6) . . ?
C4 C3 H3 119.7 . . ?
O1 C9 C8 126.2(6) . . ?
O1 C9 C10 128.9(6) . . ?
C8 C9 C10 104.8(5) . . ?
C5 C4 Cl1 119.5(5) . . ?
C5 C4 C3 123.0(6) . . ?
C3 C4 Cl1 117.6(5) . . ?

loop_
_geom_bond_atom_site_label_1
_geom_bond_atom_site_label_2
_geom_bond_distance
_geom_bond_site_symmetry_2
_geom_bond_publ_flag
S1 C13 1.753(6) . ?
S1 C16 1.808(7) . ?
Cl1 C4 1.742(6) . ?
O1 C9 1.237(8) . ?
N1 C15 1.402(8) . ?
N1 C8 1.391(7) . ?
N1 C1 1.385(8) . ?
C2 H2 0.9300 . ?
C2 C1 1.389(8) . ?
C2 C3 1.366(9) . ?
C14 H14 0.9300 . ?
C14 C15 1.380(8) . ?
C14 C13 1.397(9) . ?
C15 C10 1.404(8) . ?
C8 C7 1.357(9) . ?
C8 C9 1.483(9) . ?
C10 C11 1.365(9) . ?
C10 C9 1.484(9) . ?
C11 H11 0.9300 . ?
C11 C12 1.386(10) . ?
C5 H5 0.9300 . ?
C5 C6 1.399(9) . ?
C5 C4 1.384(9) . ?
C13 C12 1.399(9) . ?
C12 H12 0.9300 . ?
C6 C7 1.437(8) . ?
C6 C1 1.421(8) . ?
C7 H7 0.9300 . ?
C16 H16A 0.9600 . ?
C16 H16B 0.9600 . ?
C16 H16C 0.9600 . ?
C3 H3 0.9300 . ?
C3 C4 1.404(9) . ?

loop_
_geom_torsion_atom_site_label_1
_geom_torsion_atom_site_label_2
_geom_torsion_atom_site_label_3
_geom_torsion_atom_site_label_4
_geom_torsion
_geom_torsion_site_symmetry_1
_geom_torsion_site_symmetry_2
_geom_torsion_site_symmetry_3
_geom_torsion_site_symmetry_4
_geom_torsion_publ_flag
S1 C13 C12 C11 177.9(6) . . . . ?
N1 C15 C10 C11 179.7(6) . . . . ?
N1 C15 C10 C9 -0.5(8) . . . . ?
N1 C8 C7 C6 -1.2(8) . . . . ?
N1 C8 C9 O1 -176.8(7) . . . . ?
N1 C8 C9 C10 0.0(7) . . . . ?
C2 C3 C4 Cl1 178.7(5) . . . . ?
C2 C3 C4 C5 -1.1(11) . . . . ?
C14 C15 C10 C11 2.2(11) . . . . ?
C14 C15 C10 C9 -178.0(6) . . . . ?
C14 C13 C12 C11 0.0(11) . . . . ?
C15 N1 C8 C7 179.2(5) . . . . ?
C15 N1 C8 C9 -0.3(7) . . . . ?
C15 N1 C1 C2 4.1(14) . . . . ?
C15 N1 C1 C6 -177.8(7) . . . . ?
C15 C14 C13 S1 -177.1(5) . . . . ?
C15 C14 C13 C12 1.0(11) . . . . ?
C15 C10 C11 C12 -1.1(11) . . . . ?
C15 C10 C9 O1 177.0(7) . . . . ?
C15 C10 C9 C8 0.3(8) . . . . ?
C8 N1 C15 C14 177.8(7) . . . . ?
C8 N1 C15 C10 0.5(8) . . . . ?
C8 N1 C1 C2 -178.2(7) . . . . ?
C8 N1 C1 C6 -0.1(7) . . . . ?
C10 C11 C12 C13 0.1(11) . . . . ?
C11 C10 C9 O1 -3.2(14) . . . . ?
C11 C10 C9 C8 -179.9(8) . . . . ?
C5 C6 C7 C8 -179.5(7) . . . . ?
C5 C6 C1 N1 179.9(6) . . . . ?
C5 C6 C1 C2 -1.8(10) . . . . ?
C13 C14 C15 N1 -179.0(6) . . . . ?
C13 C14 C15 C10 -2.1(10) . . . . ?
C6 C5 C4 Cl1 -178.1(5) . . . . ?
C6 C5 C4 C3 1.7(10) . . . . ?
C7 C8 C9 O1 3.8(14) . . . . ?
C7 C8 C9 C10 -179.3(9) . . . . ?
C7 C6 C1 N1 -0.6(7) . . . . ?
C7 C6 C1 C2 177.7(6) . . . . ?
C1 N1 C15 C14 -4.5(13) . . . . ?
C1 N1 C15 C10 178.2(8) . . . . ?
C1 N1 C8 C7 0.8(8) . . . . ?
C1 N1 C8 C9 -178.8(5) . . . . ?
C1 C2 C3 C4 -1.0(11) . . . . ?
C1 C6 C7 C8 1.1(8) . . . . ?
C16 S1 C13 C14 -178.5(6) . . . . ?
C16 S1 C13 C12 3.4(8) . . . . ?
C3 C2 C1 N1 -179.7(7) . . . . ?
C3 C2 C1 C6 2.4(11) . . . . ?
C9 C8 C7 C6 178.2(9) . . . . ?
C9 C10 C11 C12 179.1(8) . . . . ?
C4 C5 C6 C7 -179.6(7) . . . . ?
C4 C5 C6 C1 -0.2(10) . . . . ?

loop_
_exptl_oxdiff_crystal_face_indexfrac_h
_exptl_oxdiff_crystal_face_indexfrac_k
_exptl_oxdiff_crystal_face_indexfrac_l
_exptl_oxdiff_crystal_face_x
_exptl_oxdiff_crystal_face_y
_exptl_oxdiff_crystal_face_z
-3.9727 -2.9900 4.0123 -0.0691 -0.4510 -0.8644
3.9903 5.9260 0.9682 0.2429 1.0662 -0.1250
-3.9903 -5.9260 -0.9682 -0.2429 -1.0662 0.1250
-1.0031 -15.9807 1.0066 -0.9244 -0.2219 -0.2811
3.9694 -2.0045 -4.0111 -0.2284 0.4152 0.8431
-3.9824 6.0607 -0.9710 0.4708 -0.9803 0.1761
-3.9700 1.0056 4.0114 0.1689 -0.4224 -0.8473
2.9796 -12.0282 -0.0172 -0.7986 0.5925 -0.0137
-1.9762 13.9879 2.0025 0.8875 -0.1146 -0.3661
1.9907 12.9944 -3.0051 0.7195 0.1891 0.6816
2.9921 11.9575 -1.0190 0.6299 0.6455 0.2890
3.9655 -7.9979 -4.0097 -0.5853 0.3723 0.8175
1.9731 -13.9758 -2.9988 -0.8865 -0.0042 0.5665
1.0094 15.9564 0.9858 0.9226 0.4594 -0.1197
